data_7035147
loop_
_publ_author_name
'Guo, Bing'
'Zhang, Xiao'
'Yu, Jie-Hui'
'Xu, Ji-Qing'

_publ_section_title
;
 New organically templated thiocyanatocadmates and chlorocuprate(ii):
 synthesis and structural characterization.
;
_journal_issue 25
_journal_name_full 'Dalton transactions (Cambridge, England : 2003)'
_journal_page_first 11470
_journal_page_last 11481
_journal_paper_doi 10.1039/c5dt01355k
_journal_volume 44
_journal_year 2015
_chemical_formula_sum 'C6 H16 Cl4 Cu N2 O0'
_chemical_formula_weight 321.56
_chemical_name_systematic
; 
 ? 
;
_space_group_IT_number 14
_symmetry_cell_setting monoclinic
_symmetry_space_group_name_Hall '-P 2ybc'
_symmetry_space_group_name_H-M 'P 1 21/c 1'
_atom_sites_solution_hydrogens geom
_atom_sites_solution_primary direct
_atom_sites_solution_secondary difmap
_audit_creation_method SHELXL-97
_audit_update_record
;
2015-04-07 deposited with the CCDC.
2015-05-13 downloaded from the CCDC.
;
_cell_angle_alpha 90.00
_cell_angle_beta 92.869(4)
_cell_angle_gamma 90.00
_cell_formula_units_Z 2
_cell_length_a 9.3655(6)
_cell_length_b 7.2877(5)
_cell_length_c 8.6164(7)
_cell_measurement_temperature 293(2)
_cell_volume 587.36(7)
_computing_cell_refinement 'Bruker SMAR'
_computing_data_collection 'Bruker SMAR'
_computing_data_reduction 'Bruker SMAR'
_computing_publication_material 'Bruker SHELXTL'
_computing_structure_refinement 'SHELXL-97 (Sheldrick, 1997)'
_computing_structure_solution 'SHELXS-97 (Sheldrick, 1990)'
_diffrn_ambient_temperature 293(2)
_diffrn_detector_area_resol_mean 9.00cm
_diffrn_measured_fraction_theta_full 0.993
_diffrn_measured_fraction_theta_max 0.993
_diffrn_measurement_device_type 'CCD area detector'
_diffrn_measurement_method 'phi and omega scans'
_diffrn_radiation_monochromator graphite
_diffrn_radiation_source 'fine-focus sealed tube'
_diffrn_radiation_type MoK\a
_diffrn_radiation_wavelength 0.71073
_diffrn_reflns_av_R_equivalents 0.0326
_diffrn_reflns_av_sigmaI/netI 0.0196
_diffrn_reflns_limit_h_max 11
_diffrn_reflns_limit_h_min -10
_diffrn_reflns_limit_k_max 8
_diffrn_reflns_limit_k_min -8
_diffrn_reflns_limit_l_max 10
_diffrn_reflns_limit_l_min -7
_diffrn_reflns_number 3235
_diffrn_reflns_theta_full 25.18
_diffrn_reflns_theta_max 25.18
_diffrn_reflns_theta_min 2.18
_diffrn_standards_decay_% none
_diffrn_standards_interval_count none
_diffrn_standards_interval_time none
_diffrn_standards_number none
_exptl_absorpt_coefficient_mu 2.728
_exptl_absorpt_correction_T_max 0.741
_exptl_absorpt_correction_T_min 0.708
_exptl_absorpt_correction_type empirical
_exptl_absorpt_process_details SADABS
_exptl_crystal_colour Green
_exptl_crystal_density_diffrn 1.818
_exptl_crystal_density_method 'not measured'
_exptl_crystal_description Needle
_exptl_crystal_F_000 326
_exptl_crystal_size_max 0.13
_exptl_crystal_size_mid 0.11
_exptl_crystal_size_min 0.11
_refine_diff_density_max 0.599
_refine_diff_density_min -1.982
_refine_diff_density_rms 0.261
_refine_ls_extinction_method none
_refine_ls_goodness_of_fit_ref 1.129
_refine_ls_hydrogen_treatment mixed
_refine_ls_matrix_type full
_refine_ls_number_parameters 73
_refine_ls_number_reflns 1056
_refine_ls_number_restraints 0
_refine_ls_restrained_S_all 1.129
_refine_ls_R_factor_all 0.0469
_refine_ls_R_factor_gt 0.0453
_refine_ls_shift/su_max 0.000
_refine_ls_shift/su_mean 0.000
_refine_ls_structure_factor_coef Fsqd
_refine_ls_weighting_details 'calc w=1/[\s^2^(Fo^2^)+(0.0800P)^2^+0.4064P] where P=(Fo^2^+2Fc^2^)/3'
_refine_ls_weighting_scheme calc
_refine_ls_wR_factor_gt 0.1150
_refine_ls_wR_factor_ref 0.1175
_reflns_number_gt 995
_reflns_number_total 1056
_reflns_threshold_expression >2sigma(I)
_cod_data_source_file c5dt01355k2.cif
_cod_data_source_block 6
_cod_depositor_comments
;
The following automatic conversions were performed:

'_symmetry_cell_setting' value 'Monoclinic' changed to 'monoclinic'
according to
/usr/data/users/saulius/crontab/automatic-downloads/rss-feeds/RSC/lib/dictionaries/cif_core.dic
dictionary named 'cif_core.dic' version 2.4.2 from 2011-04-26.

Automatic conversion script
Id: cif_fix_values 3271 2015-04-21 07:52:19Z andrius 

 Adding full bibliography for 7035142--7035147.cif.
;
_cod_original_sg_symbol_H-M P2(1)/c
_cod_database_code 7035147

loop_
_symmetry_equiv_pos_as_xyz
'x, y, z'
'-x, y+1/2, -z+1/2'
'-x, -y, -z'
'x, -y-1/2, z-1/2'

loop_
_atom_site_label
_atom_site_type_symbol
_atom_site_fract_x
_atom_site_fract_y
_atom_site_fract_z
_atom_site_U_iso_or_equiv
_atom_site_adp_type
_atom_site_occupancy
_atom_site_symmetry_multiplicity
_atom_site_calc_flag
_atom_site_refinement_flags
Cu1 Cu 0.5000 -0.5000 0.5000 0.0234(3) Uani 1 2 d S
Cl1 Cl 0.50005(7) -0.24411(9) 0.34926(9) 0.0338(3) Uani 1 1 d .
Cl2 Cl 0.74552(9) -0.50352(8) 0.50352(10) 0.0275(3) Uani 1 1 d .
N1 N 0.2674(3) 0.0731(4) 0.3692(3) 0.0268(6) Uani 1 1 d .
C1 C 0.1331(4) -0.0131(3) 0.4195(4) 0.0213(7) Uani 1 1 d .
H1C H 0.1283 -0.1396 0.3810 0.026 Uiso 1 1 calc R
C2 C 0.0051(3) 0.0934(4) 0.3493(3) 0.0235(6) Uani 1 1 d .
H2A H 0.0136 0.2215 0.3791 0.028 Uiso 1 1 calc R
H2B H 0.0048 0.0866 0.2369 0.028 Uiso 1 1 calc R
C3 C 0.1352(4) -0.0162(4) 0.5955(4) 0.0243(7) Uani 1 1 d .
H3A H 0.1491 0.1074 0.6353 0.029 Uiso 1 1 calc R
H3B H 0.2142 -0.0912 0.6355 0.029 Uiso 1 1 calc R
H03 H 0.263(4) 0.068(6) 0.282(5) 0.033(10) Uiso 1 1 d .
H02 H 0.285(5) 0.177(7) 0.415(5) 0.052(11) Uiso 1 1 d .
H01 H 0.330(6) 0.014(5) 0.404(6) 0.044(14) Uiso 1 1 d .

loop_
_atom_site_aniso_label
_atom_site_aniso_U_11
_atom_site_aniso_U_22
_atom_site_aniso_U_33
_atom_site_aniso_U_23
_atom_site_aniso_U_13
_atom_site_aniso_U_12
Cu1 0.0203(4) 0.0225(4) 0.0276(4) 0.00505(15) 0.0022(2) 0.00064(14)
Cl1 0.0316(5) 0.0284(5) 0.0420(5) 0.0120(3) 0.0083(3) 0.0069(3)
Cl2 0.0218(5) 0.0312(5) 0.0295(5) 0.0029(2) -0.0003(3) 0.0013(2)
N1 0.0231(13) 0.0326(16) 0.0249(14) -0.0018(11) 0.0040(10) 0.0003(11)
C1 0.0190(15) 0.0202(14) 0.0246(16) -0.0010(9) 0.0007(12) 0.0001(9)
C2 0.0235(14) 0.0261(14) 0.0209(12) 0.0060(9) 0.0000(10) 0.0018(10)
C3 0.0222(16) 0.0298(15) 0.0204(15) 0.0018(9) -0.0030(11) 0.0000(10)

loop_
_atom_type_symbol
_atom_type_description
_atom_type_scat_dispersion_real
_atom_type_scat_dispersion_imag
_atom_type_scat_source
C C 0.0033 0.0016 'International Tables Vol C Tables 4.2.6.8 and 6.1.1.4'
H H 0.0000 0.0000 'International Tables Vol C Tables 4.2.6.8 and 6.1.1.4'
Cl Cl 0.1484 0.1585 'International Tables Vol C Tables 4.2.6.8 and 6.1.1.4'
Cu Cu 0.3201 1.2651 'International Tables Vol C Tables 4.2.6.8 and 6.1.1.4'
N N 0.0061 0.0033 'International Tables Vol C Tables 4.2.6.8 and 6.1.1.4'
O O 0.0106 0.0060 'International Tables Vol C Tables 4.2.6.8 and 6.1.1.4'

loop_
_geom_angle_atom_site_label_1
_geom_angle_atom_site_label_2
_geom_angle_atom_site_label_3
_geom_angle
_geom_angle_site_symmetry_1
_geom_angle_site_symmetry_3
Cl1 Cu1 Cl1 180.00(4) . 3_646
Cl1 Cu1 Cl2 89.31(2) . .
Cl1 Cu1 Cl2 90.69(2) 3_646 .
Cl1 Cu1 Cl2 90.69(2) . 3_646
Cl1 Cu1 Cl2 89.31(2) 3_646 3_646
Cl2 Cu1 Cl2 180.00(4) . 3_646
C1 N1 H03 105(3) . .
C1 N1 H02 113(3) . .
H03 N1 H02 120(4) . .
C1 N1 H01 107(4) . .
H03 N1 H01 111(5) . .
H02 N1 H01 100(4) . .
N1 C1 C3 109.2(3) . .
N1 C1 C2 109.1(2) . .
C3 C1 C2 112.0(3) . .
N1 C1 H1C 108.8 . .
C3 C1 H1C 108.8 . .
C2 C1 H1C 108.8 . .
C3 C2 C1 111.1(2) 3_556 .
C3 C2 H2A 109.4 3_556 .
C1 C2 H2A 109.4 . .
C3 C2 H2B 109.4 3_556 .
C1 C2 H2B 109.4 . .
H2A C2 H2B 108.0 . .
C1 C3 C2 110.4(3) . 3_556
C1 C3 H3A 109.6 . .
C2 C3 H3A 109.6 3_556 .
C1 C3 H3B 109.6 . .
C2 C3 H3B 109.6 3_556 .
H3A C3 H3B 108.1 . .

loop_
_geom_bond_atom_site_label_1
_geom_bond_atom_site_label_2
_geom_bond_distance
_geom_bond_site_symmetry_2
Cu1 Cl1 2.2726(7) .
Cu1 Cl1 2.2726(7) 3_646
Cu1 Cl2 2.2983(8) .
Cu1 Cl2 2.2983(8) 3_646
N1 C1 1.490(4) .
N1 H03 0.75(4) .
N1 H02 0.87(5) .
N1 H01 0.78(6) .
C1 C3 1.516(5) .
C1 C2 1.527(4) .
C1 H1C 0.9800 .
C2 C3 1.527(4) 3_556
C2 H2A 0.9700 .
C2 H2B 0.9700 .
C3 C2 1.527(4) 3_556
C3 H3A 0.9700 .
C3 H3B 0.9700 .
